data_4062644
loop_
_publ_author_name
'Pla-Quintana, Anna'
'Roglans, Anna'
'Torrent, Anna'
'Moreno-Ma\~nas, Marcial'
'Benet-Buchholz, Jordi'

_publ_section_title
;
Synthesis of Nitrogen-Containing 15-Membered Triacetylenic Macrocycles.
 Stable Complex with Palladium(0)
;
_journal_name_full Organometallics
_journal_paper_doi 10.1021/om034384o
_journal_year 2004
_chemical_formula_sum 'C33 H33 N3 O6 Pd S3'
_chemical_formula_weight 770.20
_space_group_IT_number 14
_symmetry_cell_setting monoclinic
_symmetry_space_group_name_Hall '-P 2ybc'
_symmetry_space_group_name_H-M 'P 1 21/c 1'
_cell_angle_alpha 90.00
_cell_angle_beta 94.302(4)
_cell_angle_gamma 90.00
_cell_formula_units_Z 4
_cell_length_a 8.5644(7)
_cell_length_b 10.4573(9)
_cell_length_c 35.603(3)
_cell_measurement_temperature 153(2)
_cell_volume 3179.6(5)
_diffrn_ambient_temperature 153(2)
_exptl_crystal_density_diffrn 1.609
_cod_depositor_comments
;
The following automatic conversions were performed:
'_symmetry_cell_setting' value 'Monoclinic' changed to 'monoclinic'
according to '/home/saulius/struct/CIF-dictionaries/cif_core.dic'
dictionary named 'cif_core.dic' version 2.4.1 from 2010-06-29.

Automatic conversion script
Id: cif_fix_enum 1527 2010-12-29 10:47:43Z saulius 
;
_cod_original_sg_symbol_H-M 'P 21/c'
_cod_database_code 4062644

loop_
_symmetry_equiv_pos_as_xyz
'x, y, z'
'-x, y+1/2, -z+1/2'
'-x, -y, -z'
'x, -y-1/2, z-1/2'

loop_
_atom_site_label
_atom_site_type_symbol
_atom_site_fract_x
_atom_site_fract_y
_atom_site_fract_z
_atom_site_U_iso_or_equiv
_atom_site_adp_type
_atom_site_occupancy
_atom_site_symmetry_multiplicity
_atom_site_calc_flag
_atom_site_refinement_flags
_atom_site_disorder_assembly
_atom_site_disorder_group
Pd1 Pd 0.73345(4) 1.00230(4) 0.662785(9) 0.01785(8) Uani 1 1 d . . .
S1 S 0.68056(14) 0.80480(10) 0.52929(3) 0.0193(2) Uani 1 1 d . . .
O1 O 0.6462(4) 0.9086(3) 0.50339(8) 0.0237(7) Uani 1 1 d . . .
N1 N 0.6946(4) 0.8666(3) 0.57218(10) 0.0167(8) Uani 1 1 d . . .
C1 C 0.7284(6) 0.7695(4) 0.60179(12) 0.0235(11) Uani 1 1 d . . .
H1A H 0.6319 0.7198 0.6050 0.028 Uiso 1 1 calc R . .
H1B H 0.8082 0.7097 0.5934 0.028 Uiso 1 1 calc R . .
S2 S 0.72746(14) 0.74889(11) 0.75821(3) 0.0222(3) Uani 1 1 d . . .
N2 N 0.8760(4) 0.8218(3) 0.74117(10) 0.0200(8) Uani 1 1 d . . .
O2 O 0.8182(4) 0.7305(3) 0.52626(9) 0.0274(8) Uani 1 1 d . . .
C2 C 0.7847(6) 0.8231(4) 0.63836(13) 0.0214(10) Uani 1 1 d . . .
S3 S 0.81207(16) 1.40340(11) 0.64222(3) 0.0256(3) Uani 1 1 d . . .
O3 O 0.7752(4) 0.6199(3) 0.76625(9) 0.0326(8) Uani 1 1 d . . .
C3 C 0.8454(5) 0.8196(4) 0.67134(13) 0.0190(10) Uani 1 1 d . . .
N3 N 0.6762(5) 1.3349(3) 0.66514(10) 0.0245(9) Uani 1 1 d . . .
O4 O 0.6811(4) 0.8277(3) 0.78859(9) 0.0310(8) Uani 1 1 d . . .
C4 C 0.9308(6) 0.7705(4) 0.70612(12) 0.0257(11) Uani 1 1 d . . .
H4A H 0.9211 0.6762 0.7065 0.031 Uiso 1 1 calc R . .
H4B H 1.0433 0.7913 0.7053 0.031 Uiso 1 1 calc R . .
C5 C 0.8994(6) 0.9609(4) 0.74752(13) 0.0258(11) Uani 1 1 d . . .
H5A H 0.8641 0.9825 0.7726 0.031 Uiso 1 1 calc R . .
H5B H 1.0129 0.9792 0.7482 0.031 Uiso 1 1 calc R . .
O5 O 0.9185(4) 1.4605(3) 0.67043(9) 0.0354(9) Uani 1 1 d . . .
O6 O 0.7315(4) 1.4810(3) 0.61417(8) 0.0345(9) Uani 1 1 d . . .
C6 C 0.8175(6) 1.0460(4) 0.71927(13) 0.0241(11) Uani 1 1 d . . .
C7 C 0.7640(5) 1.1465(4) 0.70540(12) 0.0196(10) Uani 1 1 d . . .
C8 C 0.7164(6) 1.2826(4) 0.70308(12) 0.0244(11) Uani 1 1 d . . .
H8A H 0.6246 1.2939 0.7181 0.029 Uiso 1 1 calc R . .
H8B H 0.8027 1.3346 0.7152 0.029 Uiso 1 1 calc R . .
C9 C 0.5485(6) 1.2687(4) 0.64236(13) 0.0261(11) Uani 1 1 d . . .
H9A H 0.5207 1.3199 0.6195 0.031 Uiso 1 1 calc R . .
H9B H 0.4551 1.2652 0.6571 0.031 Uiso 1 1 calc R . .
C10 C 0.5876(5) 1.1361(4) 0.63073(12) 0.0198(10) Uani 1 1 d . . .
C11 C 0.5944(5) 1.0387(4) 0.61148(12) 0.0179(10) Uani 1 1 d . . .
C12 C 0.5605(5) 0.9514(4) 0.57946(12) 0.0199(10) Uani 1 1 d . . .
H12A H 0.5319 1.0025 0.5566 0.024 Uiso 1 1 calc R . .
H12B H 0.4691 0.8977 0.5845 0.024 Uiso 1 1 calc R . .
C13 C 0.5182(5) 0.7028(4) 0.52838(12) 0.0187(10) Uani 1 1 d . . .
C14 C 0.3693(5) 0.7493(4) 0.51845(12) 0.0214(10) Uani 1 1 d . . .
H14A H 0.3562 0.8327 0.5081 0.026 Uiso 1 1 calc R . .
C15 C 0.2404(6) 0.6745(4) 0.52361(13) 0.0234(11) Uani 1 1 d . . .
H15A H 0.1388 0.7068 0.5165 0.028 Uiso 1 1 calc R . .
C16 C 0.2556(6) 0.5531(4) 0.53901(13) 0.0253(11) Uani 1 1 d . . .
C17 C 0.4064(5) 0.5073(5) 0.54759(11) 0.0256(10) Uani 1 1 d . . .
H17A H 0.4194 0.4232 0.5575 0.031 Uiso 1 1 calc R . .
C18 C 0.5375(6) 0.5791(4) 0.54231(12) 0.0215(10) Uani 1 1 d . . .
H18A H 0.6393 0.5449 0.5481 0.026 Uiso 1 1 calc R . .
C19 C 0.1151(7) 0.4737(5) 0.54700(14) 0.0384(14) Uani 1 1 d . . .
H19A H 0.0210 0.5275 0.5449 0.058 Uiso 1 1 calc R . .
H19B H 0.1297 0.4386 0.5725 0.058 Uiso 1 1 calc R . .
H19C H 0.1030 0.4035 0.5288 0.058 Uiso 1 1 calc R . .
C20 C 0.5728(5) 0.7404(4) 0.72266(12) 0.0201(10) Uani 1 1 d . . .
C21 C 0.5488(6) 0.6286(4) 0.70270(14) 0.0284(11) Uani 1 1 d . . .
H21A H 0.6149 0.5570 0.7082 0.034 Uiso 1 1 calc R . .
C22 C 0.4278(6) 0.6205(5) 0.67453(14) 0.0333(12) Uani 1 1 d . . .
H22A H 0.4117 0.5431 0.6608 0.040 Uiso 1 1 calc R . .
C23 C 0.3301(6) 0.7245(5) 0.66621(13) 0.0265(11) Uani 1 1 d . . .
C24 C 0.3565(6) 0.8372(5) 0.68629(13) 0.0259(11) Uani 1 1 d . . .
H24A H 0.2913 0.9092 0.6806 0.031 Uiso 1 1 calc R . .
C25 C 0.4774(5) 0.8464(4) 0.71467(13) 0.0224(10) Uani 1 1 d . . .
H25A H 0.4945 0.9237 0.7284 0.027 Uiso 1 1 calc R . .
C26 C 0.1987(6) 0.7148(6) 0.63537(14) 0.0401(14) Uani 1 1 d . . .
H26A H 0.1367 0.7936 0.6347 0.060 Uiso 1 1 calc R . .
H26B H 0.1313 0.6420 0.6405 0.060 Uiso 1 1 calc R . .
H26C H 0.2430 0.7024 0.6110 0.060 Uiso 1 1 calc R . .
C27 C 0.9104(5) 1.2859(4) 0.61806(12) 0.0209(10) Uani 1 1 d . . .
C28 C 1.0384(6) 1.2218(5) 0.63612(14) 0.0297(12) Uani 1 1 d . . .
H28A H 1.0779 1.2457 0.6608 0.036 Uiso 1 1 calc R . .
C29 C 1.1065(6) 1.1224(5) 0.61716(14) 0.0333(12) Uani 1 1 d . . .
H29A H 1.1944 1.0789 0.6289 0.040 Uiso 1 1 calc R . .
C30 C 1.0480(6) 1.0854(5) 0.58123(14) 0.0264(11) Uani 1 1 d . . .
C31 C 0.9236(6) 1.1527(4) 0.56421(13) 0.0265(11) Uani 1 1 d . . .
H31A H 0.8845 1.1294 0.5395 0.032 Uiso 1 1 calc R . .
C32 C 0.8537(6) 1.2530(4) 0.58196(13) 0.0229(10) Uani 1 1 d . . .
H32A H 0.7686 1.2984 0.5696 0.027 Uiso 1 1 calc R . .
C33 C 1.1187(7) 0.9751(5) 0.56111(15) 0.0421(15) Uani 1 1 d . . .
H33A H 1.0364 0.9138 0.5530 0.063 Uiso 1 1 calc R . .
H33B H 1.1975 0.9327 0.5782 0.063 Uiso 1 1 calc R . .
H33C H 1.1683 1.0071 0.5390 0.063 Uiso 1 1 calc R . .

loop_
_atom_site_aniso_label
_atom_site_aniso_U_11
_atom_site_aniso_U_22
_atom_site_aniso_U_33
_atom_site_aniso_U_23
_atom_site_aniso_U_13
_atom_site_aniso_U_12
Pd1 0.02332(16) 0.01342(14) 0.01645(14) 0.00043(19) -0.00087(11) -0.00054(19)
S1 0.0238(6) 0.0174(6) 0.0170(6) -0.0001(4) 0.0039(5) 0.0010(5)
O1 0.032(2) 0.0233(17) 0.0163(16) 0.0081(14) 0.0023(14) -0.0002(15)
N1 0.020(2) 0.0128(18) 0.0166(19) 0.0026(14) -0.0035(15) 0.0027(15)
C1 0.034(3) 0.013(2) 0.023(3) 0.0063(19) -0.001(2) 0.001(2)
S2 0.0266(7) 0.0208(6) 0.0192(6) 0.0060(5) 0.0014(5) 0.0012(5)
N2 0.023(2) 0.019(2) 0.019(2) 0.0022(16) 0.0003(16) 0.0016(16)
O2 0.0277(19) 0.0279(19) 0.0270(18) -0.0032(15) 0.0058(15) 0.0068(15)
C2 0.027(3) 0.015(2) 0.023(2) 0.0015(19) 0.007(2) 0.0031(19)
S3 0.0444(8) 0.0105(5) 0.0210(6) 0.0008(5) -0.0041(5) 0.0003(5)
O3 0.036(2) 0.0201(18) 0.041(2) 0.0139(16) -0.0029(17) 0.0016(15)
C3 0.022(3) 0.012(2) 0.023(2) 0.0012(18) 0.003(2) -0.0002(18)
N3 0.040(3) 0.0155(19) 0.017(2) -0.0046(16) -0.0044(18) 0.0067(17)
O4 0.035(2) 0.039(2) 0.0190(17) -0.0049(15) 0.0035(15) 0.0018(17)
C4 0.033(3) 0.022(3) 0.021(2) 0.003(2) 0.000(2) 0.002(2)
C5 0.034(3) 0.020(3) 0.022(2) 0.0037(19) -0.010(2) -0.006(2)
O5 0.055(3) 0.0206(19) 0.0287(19) -0.0059(14) -0.0073(17) -0.0121(16)
O6 0.063(2) 0.0134(19) 0.0256(17) 0.0067(14) -0.0042(16) 0.0108(17)
C6 0.030(3) 0.020(2) 0.022(3) 0.0005(19) 0.003(2) -0.005(2)
C7 0.026(3) 0.017(2) 0.016(2) -0.0036(18) -0.0004(19) -0.0083(19)
C8 0.036(3) 0.020(2) 0.018(2) -0.0083(19) 0.003(2) 0.002(2)
C9 0.030(3) 0.018(2) 0.030(3) -0.004(2) 0.000(2) 0.006(2)
C10 0.021(3) 0.019(2) 0.019(2) 0.0014(19) -0.0037(19) 0.0033(19)
C11 0.014(2) 0.019(2) 0.019(2) 0.0016(17) -0.0039(18) 0.0039(16)
C12 0.024(3) 0.018(2) 0.018(2) -0.0033(18) 0.0020(19) 0.0013(18)
C13 0.027(3) 0.012(2) 0.017(2) -0.0016(17) -0.0019(19) 0.0029(19)
C14 0.027(3) 0.017(2) 0.020(2) 0.0004(19) 0.002(2) 0.002(2)
C15 0.023(3) 0.020(2) 0.028(3) -0.007(2) 0.003(2) -0.001(2)
C16 0.033(3) 0.023(2) 0.019(2) -0.007(2) 0.001(2) -0.006(2)
C17 0.041(3) 0.014(2) 0.020(2) 0.002(2) -0.0067(18) -0.004(3)
C18 0.028(3) 0.018(2) 0.017(2) -0.0053(18) -0.004(2) 0.005(2)
C19 0.050(4) 0.031(4) 0.033(3) -0.003(2) 0.003(2) -0.018(2)
C20 0.026(3) 0.018(2) 0.016(2) 0.0016(19) 0.0007(19) 0.0005(19)
C21 0.027(3) 0.022(3) 0.036(3) -0.002(2) -0.001(2) 0.009(2)
C22 0.037(3) 0.026(3) 0.036(3) -0.013(2) -0.003(2) -0.002(2)
C23 0.021(3) 0.038(3) 0.021(2) -0.003(2) 0.001(2) -0.003(2)
C24 0.022(3) 0.032(3) 0.024(3) 0.005(2) 0.003(2) 0.005(2)
C25 0.026(3) 0.018(2) 0.024(3) -0.0005(19) 0.007(2) 0.0014(19)
C26 0.032(3) 0.060(4) 0.028(3) -0.006(3) 0.000(2) -0.008(3)
C27 0.025(3) 0.016(2) 0.021(2) 0.0022(18) -0.003(2) -0.0029(19)
C28 0.035(3) 0.030(3) 0.023(3) 0.006(2) -0.005(2) -0.005(2)
C29 0.030(3) 0.035(3) 0.034(3) 0.007(2) -0.001(2) 0.007(2)
C30 0.030(3) 0.021(2) 0.029(3) -0.001(2) 0.010(2) -0.004(2)
C31 0.039(3) 0.024(3) 0.017(2) -0.002(2) 0.011(2) -0.005(2)
C32 0.030(3) 0.017(2) 0.021(2) 0.005(2) 0.006(2) -0.001(2)
C33 0.043(3) 0.034(4) 0.051(3) 0.002(3) 0.017(3) 0.005(3)

loop_
_geom_bond_atom_site_label_1
_geom_bond_atom_site_label_2
_geom_bond_distance
_geom_bond_site_symmetry_2
_geom_bond_publ_flag
Pd1 C2 2.125(4) . ?
Pd1 C6 2.134(5) . ?
Pd1 C11 2.138(4) . ?
Pd1 C7 2.141(4) . ?
Pd1 C10 2.146(4) . ?
Pd1 C3 2.149(4) . ?
S1 O2 1.423(3) . ?
S1 O1 1.440(3) . ?
S1 N1 1.654(4) . ?
S1 C13 1.751(5) . ?
N1 C1 1.476(5) . ?
N1 C12 1.489(5) . ?
C1 C2 1.465(6) . ?
S2 O3 1.432(3) . ?
S2 O4 1.439(3) . ?
S2 N2 1.638(4) . ?
S2 C20 1.764(5) . ?
N2 C4 1.467(5) . ?
N2 C5 1.483(5) . ?
C2 C3 1.249(6) . ?
S3 O6 1.424(3) . ?
S3 O5 1.435(3) . ?
S3 N3 1.636(4) . ?
S3 C27 1.751(5) . ?
C3 C4 1.482(6) . ?
N3 C8 1.474(5) . ?
N3 C9 1.483(6) . ?
C5 C6 1.479(6) . ?
C6 C7 1.235(6) . ?
C7 C8 1.482(6) . ?
C9 C10 1.492(6) . ?
C10 C11 1.231(6) . ?
C11 C12 1.473(6) . ?
C13 C14 1.385(6) . ?
C13 C18 1.390(6) . ?
C14 C15 1.377(6) . ?
C15 C16 1.385(6) . ?
C16 C17 1.389(7) . ?
C16 C19 1.507(7) . ?
C17 C18 1.376(6) . ?
C20 C21 1.375(6) . ?
C20 C25 1.393(6) . ?
C21 C22 1.390(7) . ?
C22 C23 1.390(7) . ?
C23 C24 1.389(7) . ?
C23 C26 1.516(7) . ?
C24 C25 1.395(6) . ?
C27 C32 1.383(6) . ?
C27 C28 1.399(6) . ?
C28 C29 1.392(7) . ?
C29 C30 1.393(7) . ?
C30 C31 1.378(7) . ?
C30 C33 1.509(7) . ?
C31 C32 1.384(6) . ?
